data_4506255
loop_
_publ_author_name
'Zhao, Yan'
'Jiao, Cheng-Qi'
'Sun, Zhen-Gang'
'Zhu, Yan-Yu'
'Chen, Kai'
'Wang, Cheng-Lin'
'Li, Chao'
'Zheng, Ming-Jing'
'Tian, Hui'
'Sun, Shou-Hui'
'Chu, Wei'

_publ_section_title
;
 Novel Lanthanide(III) Oxalatophosphonates with New Topology: Syntheses,
 Crystal Structures, Reversible Dehydration/Hydration, and Luminescence
 Properties
;
_journal_issue 6
_journal_name_full 'Crystal Growth &amp; Design'
_journal_page_first 3191
_journal_paper_doi 10.1021/cg300351t
_journal_volume 12
_journal_year 2012
_chemical_formula_sum 'C6 H16 Eu N O13 P2'
_chemical_formula_weight 524.10
_chemical_name_systematic
; 
 ? 
;
_space_group_IT_number 14
_symmetry_cell_setting monoclinic
_symmetry_space_group_name_Hall '-P 2ybc'
_symmetry_space_group_name_H-M 'P 1 21/c 1'
_atom_sites_solution_hydrogens geom
_atom_sites_solution_primary direct
_atom_sites_solution_secondary difmap
_audit_creation_method SHELXL-97
_cell_angle_alpha 90.00
_cell_angle_beta 92.9630(10)
_cell_angle_gamma 90.00
_cell_formula_units_Z 4
_cell_length_a 10.9144(6)
_cell_length_b 9.1007(5)
_cell_length_c 15.2336(9)
_cell_measurement_reflns_used 6065
_cell_measurement_temperature 295(2)
_cell_measurement_theta_max 28.99
_cell_measurement_theta_min 2.24
_cell_volume 1511.11(15)
_computing_cell_refinement 'Bruker SMART'
_computing_data_collection 'Bruker SMART'
_computing_data_reduction 'Bruker SHELXTL'
_computing_molecular_graphics 'Bruker SHELXTL'
_computing_publication_material 'Bruker SHELXTL'
_computing_structure_refinement 'SHELXL-97 (Sheldrick, 1997)'
_computing_structure_solution 'SHELXS-97 (Sheldrick, 1990)'
_diffrn_ambient_temperature 295(2)
_diffrn_measured_fraction_theta_full 0.996
_diffrn_measured_fraction_theta_max 0.996
_diffrn_measurement_device_type 'Smart Apex II CCD'
_diffrn_measurement_method 'omega scans'
_diffrn_radiation_monochromator graphite
_diffrn_radiation_source 'fine-focus sealed tube'
_diffrn_radiation_type MoK\a
_diffrn_radiation_wavelength 0.71073
_diffrn_reflns_av_R_equivalents 0.0160
_diffrn_reflns_av_sigmaI/netI 0.0191
_diffrn_reflns_limit_h_max 12
_diffrn_reflns_limit_h_min -13
_diffrn_reflns_limit_k_max 11
_diffrn_reflns_limit_k_min -9
_diffrn_reflns_limit_l_max 18
_diffrn_reflns_limit_l_min -18
_diffrn_reflns_number 8217
_diffrn_reflns_theta_full 26.50
_diffrn_reflns_theta_max 26.50
_diffrn_reflns_theta_min 1.87
_diffrn_standards_decay_% 0
_diffrn_standards_interval_count 0
_diffrn_standards_interval_time 0
_diffrn_standards_number 0
_exptl_absorpt_coefficient_mu 4.431
_exptl_absorpt_correction_T_max 0.6706
_exptl_absorpt_correction_T_min 0.6184
_exptl_absorpt_correction_type empirical
_exptl_absorpt_process_details sadabs
_exptl_crystal_colour colorless
_exptl_crystal_density_diffrn 2.304
_exptl_crystal_density_method 'not measured'
_exptl_crystal_description block
_exptl_crystal_F_000 1024
_exptl_crystal_size_max 0.12
_exptl_crystal_size_mid 0.10
_exptl_crystal_size_min 0.10
_refine_diff_density_max 3.842
_refine_diff_density_min -1.231
_refine_diff_density_rms 0.148
_refine_ls_extinction_method none
_refine_ls_goodness_of_fit_ref 1.080
_refine_ls_hydrogen_treatment constr
_refine_ls_matrix_type full
_refine_ls_number_parameters 208
_refine_ls_number_reflns 3128
_refine_ls_number_restraints 12
_refine_ls_restrained_S_all 1.086
_refine_ls_R_factor_all 0.0317
_refine_ls_R_factor_gt 0.0304
_refine_ls_shift/su_max 0.002
_refine_ls_shift/su_mean 0.000
_refine_ls_structure_factor_coef Fsqd
_refine_ls_weighting_details 'calc w=1/[\s^2^(Fo^2^)+(0.0343P)^2^+10.1107P] where P=(Fo^2^+2Fc^2^)/3'
_refine_ls_weighting_scheme calc
_refine_ls_wR_factor_gt 0.0766
_refine_ls_wR_factor_ref 0.0774
_reflns_number_gt 2981
_reflns_number_total 3128
_reflns_threshold_expression >2sigma(I)
_cod_data_source_file cg300351t_si_005.cif
_cod_data_source_block szg112
_cod_depositor_comments
;
The following automatic conversions were performed:

'_symmetry_cell_setting' value 'Monoclinic' changed to 'monoclinic'
according to /home/saulius/struct/CIF-dictionaries/cif_core.dic
dictionary named 'cif_core.dic' version 2.4.1 from 2010-06-29.

Automatic conversion script
Id: cif_fix_values 1891 2012-01-12 08:04:46Z andrius 
;
_cod_original_sg_symbol_H-M 'P2(1)/c  '
_cod_database_code 4506255

loop_
_symmetry_equiv_pos_as_xyz
'x, y, z'
'-x, y+1/2, -z+1/2'
'-x, -y, -z'
'x, -y-1/2, z-1/2'

loop_
_atom_site_label
_atom_site_type_symbol
_atom_site_fract_x
_atom_site_fract_y
_atom_site_fract_z
_atom_site_U_iso_or_equiv
_atom_site_adp_type
_atom_site_occupancy
_atom_site_symmetry_multiplicity
_atom_site_calc_flag
_atom_site_refinement_flags
Eu1 Eu 1.596799(19) 0.77074(2) 0.380261(14) 0.01320(9) Uani 1 1 d .
P1 P 1.36378(10) 0.84101(13) 0.54303(8) 0.0149(2) Uani 1 1 d .
P2 P 0.94257(11) 0.81011(14) 0.39182(8) 0.0182(3) Uani 1 1 d .
O1 O 1.4716(3) 0.7768(4) 0.5009(2) 0.0220(7) Uani 1 1 d .
O2 O 1.3564(3) 0.7585(4) 0.6352(2) 0.0225(8) Uani 1 1 d .
O3 O 1.3541(3) 1.0022(4) 0.5560(2) 0.0255(8) Uani 1 1 d .
O4 O 0.9770(3) 0.9688(4) 0.4012(2) 0.0243(8) Uani 1 1 d .
O5 O 0.8101(3) 0.7687(4) 0.3849(3) 0.0260(8) Uani 1 1 d .
O6 O 1.0113(4) 0.7416(5) 0.3140(3) 0.0382(10) Uani 1 1 d .
H6C H 1.0384 0.8104 0.2826 0.046 Uiso 1 1 d R
O7 O 1.4392(3) 0.5834(4) 0.3470(3) 0.0298(9) Uani 1 1 d .
O8 O 1.3684(3) 0.4106(4) 0.2532(2) 0.0245(8) Uani 1 1 d .
O9 O 1.6503(3) 0.5895(4) 0.2673(2) 0.0254(8) Uani 1 1 d .
O10 O 1.5824(3) 0.4118(4) 0.1757(2) 0.0233(8) Uani 1 1 d .
O11 O 1.6619(4) 0.5669(5) 0.4808(3) 0.0464(12) Uani 1 1 d .
H11A H 1.6550 0.5905 0.5344 0.070 Uiso 1 1 d R
H11B H 1.6155 0.4957 0.4681 0.070 Uiso 1 1 d R
O1W O 0.8738(6) 0.6178(8) 0.1982(5) 0.0815(19) Uani 1 1 d U
H1WC H 0.8293 0.6109 0.2422 0.098 Uiso 1 1 d R
H1WB H 0.8721 0.5373 0.1712 0.122 Uiso 1 1 d R
O2W O 1.1846(8) 0.4185(10) 0.3732(5) 0.106(3) Uani 1 1 d U
H2WA H 1.1316 0.4604 0.3394 0.159 Uiso 1 1 d R
H2WB H 1.2004 0.3357 0.3523 0.159 Uiso 1 1 d R
N1 N 1.1147(4) 0.7803(4) 0.5359(3) 0.0186(8) Uani 1 1 d .
H1C H 1.0965 0.8752 0.5489 0.022 Uiso 1 1 d R
C1 C 1.2257(4) 0.7807(5) 0.4815(3) 0.0184(9) Uani 1 1 d .
H1A H 1.2106 0.8451 0.4314 0.022 Uiso 1 1 d R
H1B H 1.2387 0.6823 0.4594 0.022 Uiso 1 1 d R
C2 C 1.0047(5) 0.7140(6) 0.4885(4) 0.0308(13) Uani 1 1 d .
H2A H 0.9403 0.7058 0.5297 0.037 Uiso 1 1 d R
H2B H 1.0259 0.6150 0.4711 0.037 Uiso 1 1 d R
C3 C 1.1403(4) 0.6994(6) 0.6212(3) 0.0228(10) Uani 1 1 d .
H3B H 1.0661 0.6958 0.6536 0.027 Uiso 1 1 d R
H3A H 1.1644 0.5992 0.6088 0.027 Uiso 1 1 d R
C4 C 1.2405(5) 0.7732(6) 0.6765(3) 0.0235(11) Uani 1 1 d .
H4B H 1.2211 0.8764 0.6834 0.028 Uiso 1 1 d R
H4A H 1.2466 0.7287 0.7344 0.028 Uiso 1 1 d R
C5 C 1.4486(4) 0.4979(5) 0.2838(3) 0.0200(10) Uani 1 1 d .
C6 C 1.5707(4) 0.4998(5) 0.2375(3) 0.0192(9) Uani 1 1 d .

loop_
_atom_site_aniso_label
_atom_site_aniso_U_11
_atom_site_aniso_U_22
_atom_site_aniso_U_33
_atom_site_aniso_U_23
_atom_site_aniso_U_13
_atom_site_aniso_U_12
Eu1 0.01043(13) 0.01417(13) 0.01506(13) -0.00093(8) 0.00121(8) 0.00099(8)
P1 0.0126(5) 0.0171(6) 0.0152(6) -0.0014(4) 0.0018(4) -0.0003(4)
P2 0.0120(5) 0.0234(6) 0.0192(6) -0.0034(5) 0.0005(4) 0.0009(5)
O1 0.0162(17) 0.0291(19) 0.0212(18) -0.0001(14) 0.0053(14) 0.0039(14)
O2 0.0151(17) 0.035(2) 0.0175(17) 0.0045(14) 0.0016(14) 0.0024(14)
O3 0.0257(18) 0.0211(18) 0.030(2) -0.0065(15) 0.0020(15) -0.0027(15)
O4 0.0231(18) 0.0241(19) 0.0256(19) 0.0009(15) 0.0022(14) -0.0006(14)
O5 0.0132(17) 0.036(2) 0.029(2) -0.0050(16) -0.0018(14) 0.0008(14)
O6 0.026(2) 0.053(3) 0.037(2) -0.016(2) 0.0146(18) -0.0005(18)
O7 0.0231(18) 0.032(2) 0.035(2) -0.0172(17) 0.0092(16) -0.0074(16)
O8 0.0182(17) 0.030(2) 0.0254(19) -0.0090(15) 0.0043(14) -0.0093(15)
O9 0.0170(17) 0.030(2) 0.0292(19) -0.0112(16) 0.0045(14) -0.0062(15)
O10 0.0168(16) 0.0294(19) 0.0240(18) -0.0098(15) 0.0036(14) -0.0021(14)
O11 0.044(3) 0.040(3) 0.057(3) 0.024(2) 0.017(2) 0.016(2)
O1W 0.080(2) 0.082(2) 0.082(2) -0.0049(10) 0.0068(10) -0.0017(10)
O2W 0.106(3) 0.107(3) 0.105(3) -0.0005(10) 0.0073(10) -0.0016(10)
N1 0.0118(18) 0.019(2) 0.025(2) 0.0039(16) -0.0012(16) -0.0014(15)
C1 0.018(2) 0.021(2) 0.016(2) 0.0008(18) 0.0011(18) -0.0027(18)
C2 0.020(2) 0.031(3) 0.041(3) 0.010(2) -0.009(2) -0.010(2)
C3 0.017(2) 0.028(3) 0.024(3) 0.009(2) 0.0047(19) -0.001(2)
C4 0.018(2) 0.035(3) 0.017(2) 0.003(2) 0.0026(19) 0.003(2)
C5 0.017(2) 0.021(2) 0.022(2) -0.0014(19) 0.0004(18) 0.0004(19)
C6 0.015(2) 0.021(2) 0.022(2) 0.0006(19) 0.0001(18) -0.0001(18)

loop_
_atom_type_symbol
_atom_type_description
_atom_type_scat_dispersion_real
_atom_type_scat_dispersion_imag
_atom_type_scat_source
C C 0.0033 0.0016 'International Tables Vol C Tables 4.2.6.8 and 6.1.1.4'
H H 0.0000 0.0000 'International Tables Vol C Tables 4.2.6.8 and 6.1.1.4'
N N 0.0061 0.0033 'International Tables Vol C Tables 4.2.6.8 and 6.1.1.4'
O O 0.0106 0.0060 'International Tables Vol C Tables 4.2.6.8 and 6.1.1.4'
P P 0.1023 0.0942 'International Tables Vol C Tables 4.2.6.8 and 6.1.1.4'
Eu Eu -0.1578 3.6682 'International Tables Vol C Tables 4.2.6.8 and 6.1.1.4'

loop_
_geom_angle_atom_site_label_1
_geom_angle_atom_site_label_2
_geom_angle_atom_site_label_3
_geom_angle
_geom_angle_site_symmetry_1
_geom_angle_site_symmetry_3
O5 Eu1 O3 77.69(13) 1_655 3_876
O5 Eu1 O1 126.82(13) 1_655 .
O3 Eu1 O1 77.52(13) 3_876 .
O5 Eu1 O8 80.28(13) 1_655 2_855
O3 Eu1 O8 80.93(13) 3_876 2_855
O1 Eu1 O8 139.50(12) . 2_855
O5 Eu1 O10 142.48(13) 1_655 2_855
O3 Eu1 O10 80.96(13) 3_876 2_855
O1 Eu1 O10 76.90(12) . 2_855
O8 Eu1 O10 66.07(11) 2_855 2_855
O5 Eu1 O7 133.63(13) 1_655 .
O3 Eu1 O7 147.54(12) 3_876 .
O1 Eu1 O7 75.41(12) . .
O8 Eu1 O7 109.08(13) 2_855 .
O10 Eu1 O7 75.78(13) 2_855 .
O5 Eu1 O9 75.16(12) 1_655 .
O3 Eu1 O9 145.28(12) 3_876 .
O1 Eu1 O9 136.72(12) . .
O8 Eu1 O9 73.53(13) 2_855 .
O10 Eu1 O9 108.63(12) 2_855 .
O7 Eu1 O9 65.27(11) . .
O5 Eu1 O11 73.84(14) 1_655 .
O3 Eu1 O11 110.64(16) 3_876 .
O1 Eu1 O11 72.22(13) . .
O8 Eu1 O11 148.14(13) 2_855 .
O10 Eu1 O11 143.24(13) 2_855 .
O7 Eu1 O11 77.53(16) . .
O9 Eu1 O11 82.02(15) . .
O5 Eu1 C6 123.74(13) 1_655 2_855
O3 Eu1 C6 76.83(13) 3_876 2_855
O1 Eu1 C6 94.77(12) . 2_855
O8 Eu1 C6 46.71(11) 2_855 2_855
O10 Eu1 C6 19.59(11) 2_855 2_855
O7 Eu1 C6 87.89(13) . 2_855
O9 Eu1 C6 100.93(13) . 2_855
O11 Eu1 C6 162.40(14) . 2_855
O5 Eu1 C5 98.08(13) 1_655 2_855
O3 Eu1 C5 77.27(13) 3_876 2_855
O1 Eu1 C5 120.88(12) . 2_855
O8 Eu1 C5 19.40(11) 2_855 2_855
O10 Eu1 C5 46.83(11) 2_855 2_855
O7 Eu1 C5 101.81(13) . 2_855
O9 Eu1 C5 85.51(13) . 2_855
O11 Eu1 C5 166.53(14) . 2_855
C6 Eu1 C5 27.35(12) 2_855 2_855
O3 P1 O1 120.5(2) . .
O3 P1 O2 109.9(2) . .
O1 P1 O2 105.8(2) . .
O3 P1 C1 107.7(2) . .
O1 P1 C1 108.2(2) . .
O2 P1 C1 103.5(2) . .
O5 P2 O4 119.2(2) . .
O5 P2 O6 110.3(2) . .
O4 P2 O6 109.2(2) . .
O5 P2 C2 104.8(2) . .
O4 P2 C2 107.9(2) . .
O6 P2 C2 104.4(3) . .
P1 O1 Eu1 148.5(2) . .
C4 O2 P1 115.0(3) . .
P1 O3 Eu1 156.1(2) . 3_876
P2 O5 Eu1 164.7(2) . 1_455
P2 O6 H6C 109.1 . .
C5 O7 Eu1 120.5(3) . .
C5 O8 Eu1 120.2(3) . 2_845
C6 O9 Eu1 120.0(3) . .
C6 O10 Eu1 119.1(3) . 2_845
Eu1 O11 H11A 111.5 . .
Eu1 O11 H11B 106.5 . .
H11A O11 H11B 109.6 . .
H1WC O1W H1WB 108.9 . .
H2WA O2W H2WB 108.8 . .
C2 N1 C1 112.7(4) . .
C2 N1 C3 109.1(4) . .
C1 N1 C3 111.0(4) . .
C2 N1 H1C 108.0 . .
C1 N1 H1C 108.0 . .
C3 N1 H1C 108.0 . .
N1 C1 P1 112.8(3) . .
N1 C1 H1A 109.0 . .
P1 C1 H1A 109.0 . .
N1 C1 H1B 109.0 . .
P1 C1 H1B 109.0 . .
H1A C1 H1B 107.8 . .
N1 C2 P2 117.0(4) . .
N1 C2 H2A 108.0 . .
P2 C2 H2A 108.0 . .
N1 C2 H2B 108.0 . .
P2 C2 H2B 108.1 . .
H2A C2 H2B 107.3 . .
C4 C3 N1 111.2(4) . .
C4 C3 H3B 109.4 . .
N1 C3 H3B 109.4 . .
C4 C3 H3A 109.4 . .
N1 C3 H3A 109.3 . .
H3B C3 H3A 108.0 . .
O2 C4 C3 110.0(4) . .
O2 C4 H4B 109.7 . .
C3 C4 H4B 109.7 . .
O2 C4 H4A 109.6 . .
C3 C4 H4A 109.7 . .
H4B C4 H4A 108.2 . .
O7 C5 O8 126.8(5) . .
O7 C5 C6 117.1(4) . .
O8 C5 C6 116.1(4) . .
O7 C5 Eu1 166.5(3) . 2_845
O8 C5 Eu1 40.4(2) . 2_845
C6 C5 Eu1 75.9(3) . 2_845
O10 C6 O9 126.3(4) . .
O10 C6 C5 117.6(4) . .
O9 C6 C5 116.0(4) . .
O10 C6 Eu1 41.3(2) . 2_845
O9 C6 Eu1 166.5(3) . 2_845
C5 C6 Eu1 76.7(3) . 2_845

loop_
_geom_bond_atom_site_label_1
_geom_bond_atom_site_label_2
_geom_bond_distance
_geom_bond_site_symmetry_2
Eu1 O5 2.326(4) 1_655
Eu1 O3 2.334(4) 3_876
Eu1 O1 2.347(3) .
Eu1 O8 2.445(3) 2_855
Eu1 O10 2.455(3) 2_855
Eu1 O7 2.456(4) .
Eu1 O9 2.475(3) .
Eu1 O11 2.486(4) .
Eu1 C6 3.251(5) 2_855
Eu1 C5 3.262(5) 2_855
P1 O3 1.484(4) .
P1 O1 1.489(3) .
P1 O2 1.598(4) .
P1 C1 1.818(5) .
P2 O5 1.492(4) .
P2 O4 1.497(4) .
P2 O6 1.565(4) .
P2 C2 1.814(6) .
O2 C4 1.448(6) .
O3 Eu1 2.334(3) 3_876
O5 Eu1 2.326(4) 1_455
O6 H6C 0.8500 .
O7 C5 1.246(6) .
O8 C5 1.254(6) .
O8 Eu1 2.445(3) 2_845
O9 C6 1.260(6) .
O10 C6 1.248(6) .
O10 Eu1 2.455(3) 2_845
O11 H11A 0.8511 .
O11 H11B 0.8393 .
O1W H1WC 0.8500 .
O1W H1WB 0.8402 .
O2W H2WA 0.8453 .
O2W H2WB 0.8388 .
N1 C2 1.495(6) .
N1 C1 1.502(6) .
N1 C3 1.508(6) .
N1 H1C 0.9101 .
C1 H1A 0.9700 .
C1 H1B 0.9700 .
C2 H2A 0.9699 .
C2 H2B 0.9700 .
C3 C4 1.504(7) .
C3 H3B 0.9699 .
C3 H3A 0.9701 .
C4 H4B 0.9700 .
C4 H4A 0.9700 .
C5 C6 1.540(7) .
C5 Eu1 3.262(5) 2_845
C6 Eu1 3.251(5) 2_845
